data_2300731
loop_
_publ_author_name
'Kleemiss, Florian'
'Peyerimhoff, Norbert'
'Bodensteiner, Michael'

_publ_section_title
;
 Refinement of X-ray and electron diffraction crystal structures using
 analytical Fourier transforms of Slater-type atomic wavefunctions in
 <i>Olex2</i>.
;
_journal_issue 'Pt 1'
_journal_name_full 'Journal of applied crystallography'
_journal_page_first 161
_journal_page_last 174
_journal_paper_doi 10.1107/S1600576723010981
_journal_volume 57
_journal_year 2024
_chemical_formula_moiety 'C16 H16 Co F6 N4 O4 S2'
_chemical_formula_sum 'C16 H16 Co F6 N4 O4 S2'
_chemical_formula_weight 565.386
_space_group_crystal_system triclinic
_space_group_IT_number 2
_space_group_name_Hall '-P 1'
_space_group_name_H-M_alt 'P -1'
_symmetry_Int_Tables_number 2
_audit_creation_date 2023-01-23
_audit_creation_method
;
Olex2 1.5-dev
(compiled Jan 23 2023 09:41:20, GUI svn.r6410)
;
_cell_angle_alpha 82.625(1)
_cell_angle_beta 81.527(1)
_cell_angle_gamma 81.726(1)
_cell_formula_units_Z 2
_cell_length_a 7.9999(2)
_cell_length_b 9.3718(3)
_cell_length_c 14.7362(5)
_cell_volume 1074.89(6)
_computing_molecular_graphics 'Olex2 1.5-dev (Dolomanov et al., 2009)'
_computing_publication_material 'Olex2 1.5-dev (Dolomanov et al., 2009)'
_computing_structure_refinement 'olex2.refine 1.5-dev (Bourhis et al., 2015)'
_diffrn_measured_fraction_theta_full 0.9985
_diffrn_measured_fraction_theta_max 0.9947
_diffrn_radiation_type 'Mo K\a'
_diffrn_radiation_wavelength 0.71073
_diffrn_reflns_av_R_equivalents 0.0290
_diffrn_reflns_av_unetI/netI 0.0369
_diffrn_reflns_Laue_measured_fraction_full 0.9985
_diffrn_reflns_Laue_measured_fraction_max 0.9947
_diffrn_reflns_limit_h_max 10
_diffrn_reflns_limit_h_min -9
_diffrn_reflns_limit_k_max 12
_diffrn_reflns_limit_k_min -12
_diffrn_reflns_limit_l_max 19
_diffrn_reflns_limit_l_min -19
_diffrn_reflns_number 11963
_diffrn_reflns_point_group_measured_fraction_full 0.9985
_diffrn_reflns_point_group_measured_fraction_max 0.9947
_diffrn_reflns_theta_full 25.2417
_diffrn_reflns_theta_max 27.48
_diffrn_reflns_theta_min 1.41
_exptl_absorpt_coefficient_mu 1.077
_exptl_crystal_density_diffrn 1.747
_exptl_crystal_F_000 571.716
_refine_diff_density_max 0.5444
_refine_diff_density_min -0.3576
_refine_diff_density_rms 0.0898
_refine_ls_d_res_high 0.7701
_refine_ls_d_res_low 14.4877
_refine_ls_goodness_of_fit_ref 1.0443
_refine_ls_hydrogen_treatment constr
_refine_ls_matrix_type full
_refine_ls_number_constraints 26
_refine_ls_number_parameters 310
_refine_ls_number_reflns 4897
_refine_ls_number_restraints 0
_refine_ls_restrained_S_all 1.0443
_refine_ls_R_factor_all 0.0407
_refine_ls_R_factor_gt 0.0309
_refine_ls_shift/su_max 0.0001
_refine_ls_shift/su_mean 0.0000
_refine_ls_structure_factor_coef Fsqd
_refine_ls_weighting_details 'w=1/[\s^2^(Fo^2^)+(0.0383P)^2^+0.5487P] where P=(Fo^2^+2Fc^2^)/3'
_refine_ls_weighting_scheme calc
_refine_ls_wR_factor_gt 0.0766
_refine_ls_wR_factor_ref 0.0818
_reflns_Friedel_coverage 0.0
_reflns_limit_h_max 10
_reflns_limit_h_min -10
_reflns_limit_k_max 12
_reflns_limit_k_min -11
_reflns_limit_l_max 19
_reflns_limit_l_min 0
_reflns_number_gt 4121
_reflns_number_total 4897
_reflns_threshold_expression I>=2u(I)
_cod_data_source_file Co110_Thakkar.cif
_cod_data_source_block Co110
_cod_depositor_comments 'Adding full bibliography for 2300730--2300733.cif.'
_cod_database_code 2300731
_olex2_refinement_description
;
1. Fixed Uiso
 At 1.2 times of:
  All C(H) groups, All C(H,H) groups
 At 1.5 times of:
  All C(H,H,H) groups
2.a Secondary CH2 refined with riding coordinates and stretchable bonds:
 C22(H22a,H22b), C12(H12a,H12b)
2.b Aromatic/amide H refined with riding coordinates and stretchable bonds:
 C24(H24), C25(H25), C26(H26), C14(H14), C15(H15), C16(H16)
2.c Idealised Me refined as rotating group with stretchable bonds:
 C28(H28a,H28b,H28c), C18(H18a,H18b,H18c)
;
_olex2_refine_details
;
Refinement using NoSpherA2, an implementation of
NOn-SPHERical Atom-form-factors in Olex2.
Please cite:
F. Kleemiss et al. Chem. Sci. DOI 10.1039/D0SC05526C - 2021
NoSpherA2 implementation of HAR makes use of
tailor-made aspherical atomic form factors calculated
on-the-fly from a Hirshfeld-partitioned electron density (ED) - not from
spherical-atom form factors.

The ED is calculated from a gaussian basis set single determinant SCF
wavefunction - either Hartree-Fock or DFT using selected funtionals
 - for a fragment of the crystal.
This fragment can be embedded in an electrostatic crystal field by employing cluster charges
or modelled using implicit solvation models, depending on the software used.
The following options were used:
   SOFTWARE:       Thakkar IAM
   PARTITIONING:   NoSpherA2
   INT ACCURACY:   Normal
   METHOD:         R2SCAN
   BASIS SET:      def2-TZVP
   CHARGE:         0
   MULTIPLICITY:   2
   DATE:           2022-11-10_23-39-14
;
_olex2_submission_special_instructions 'No special instructions were received'

loop_
_space_group_symop_id
_space_group_symop_operation_xyz
1 x,y,z
2 -x,-y,-z

loop_
_atom_site_label
_atom_site_type_symbol
_atom_site_fract_x
_atom_site_fract_y
_atom_site_fract_z
_atom_site_U_iso_or_equiv
_atom_site_adp_type
_atom_site_occupancy
_atom_site_refinement_flags_posn
Co Co 0.09892(3) 0.20544(3) 0.244646(17) 0.01542(8) Uani 1.000000 .
S21 S 0.46586(6) 0.03684(5) 0.19103(3) 0.01745(11) Uani 1.000000 .
F21 F 0.4124(2) -0.19766(16) 0.12419(10) 0.0393(4) Uani 1.000000 .
F22 F 0.59650(17) -0.23720(14) 0.22086(12) 0.0393(4) Uani 1.000000 .
F23 F 0.32913(17) -0.19333(14) 0.26978(10) 0.0322(3) Uani 1.000000 .
O21 O 0.60666(19) 0.05364(16) 0.11928(10) 0.0238(3) Uani 1.000000 .
O22 O 0.48135(19) 0.06054(17) 0.28342(10) 0.0254(3) Uani 1.000000 .
N21 N 0.2907(2) 0.11211(19) 0.16349(11) 0.0209(4) Uani 1.000000 .
N22 N 0.0016(2) 0.26831(18) 0.12327(11) 0.0177(3) Uani 1.000000 .
C21 C 0.4504(3) -0.1584(2) 0.20232(16) 0.0243(5) Uani 1.000000 .
C22 C 0.2720(3) 0.1328(3) 0.06433(15) 0.0351(6) Uani 1.000000 .
H22a H 0.3622(19) 0.1803(10) 0.0309(7) 0.0421(7) Uiso 1.000000 GR
H22b H 0.2776(3) 0.0415(19) 0.0425(5) 0.0421(7) Uiso 1.000000 GR
C23 C 0.1040(3) 0.2218(2) 0.04888(14) 0.0219(4) Uani 1.000000 .
C24 C 0.0588(3) 0.2525(3) -0.03938(15) 0.0296(5) Uani 1.000000 .
H24 H 0.129(2) 0.2189(11) -0.0883(15) 0.0355(6) Uiso 1.000000 GR
C25 C -0.0957(3) 0.3353(3) -0.05169(16) 0.0312(5) Uani 1.000000 .
H25 H -0.1284(11) 0.3583(8) -0.1106(19) 0.0374(6) Uiso 1.000000 GR
C26 C -0.2010(3) 0.3836(3) 0.02447(17) 0.0298(5) Uani 1.000000 .
H26 H -0.304(3) 0.4387(17) 0.0172(3) 0.0357(6) Uiso 1.000000 GR
C27 C -0.1512(3) 0.3488(2) 0.11167(15) 0.0225(4) Uani 1.000000 .
C28 C -0.2604(3) 0.3943(3) 0.19727(17) 0.0337(6) Uani 1.000000 .
H28a H -0.286(2) 0.3092(14) 0.2385(9) 0.0505(8) Uiso 1.000000 GR
H28b H -0.2003(14) 0.4528(19) 0.2275(8) 0.0505(8) Uiso 1.000000 GR
H28c H -0.365(2) 0.4501(19) 0.1810(3) 0.0505(8) Uiso 1.000000 GR
S11 S 0.19328(7) 0.47444(5) 0.32335(3) 0.01812(11) Uani 1.000000 .
F11 F 0.30003(18) 0.41638(15) 0.48615(8) 0.0302(3) Uani 1.000000 .
F12 F 0.4574(2) 0.54592(16) 0.38626(11) 0.0399(4) Uani 1.000000 .
F13 F 0.46955(17) 0.31706(15) 0.37815(9) 0.0305(3) Uani 1.000000 .
O11 O 0.0909(2) 0.59903(15) 0.35914(11) 0.0255(3) Uani 1.000000 .
O12 O 0.28303(19) 0.48771(16) 0.23125(10) 0.0232(3) Uani 1.000000 .
N11 N 0.1020(2) 0.33482(18) 0.33928(11) 0.0182(3) Uani 1.000000 .
N12 N -0.0598(2) 0.10746(18) 0.34684(11) 0.0177(3) Uani 1.000000 .
C11 C 0.3651(3) 0.4362(2) 0.39719(15) 0.0228(4) Uani 1.000000 .
C12 C -0.0282(3) 0.3184(2) 0.42092(14) 0.0222(4) Uani 1.000000 .
H12a H 0.0225(9) 0.3189(2) 0.4766(10) 0.0267(5) Uiso 1.000000 GR
H12b H -0.1188(16) 0.3987(15) 0.41796(15) 0.0267(5) Uiso 1.000000 GR
C13 C -0.0994(3) 0.1779(2) 0.42322(14) 0.0196(4) Uani 1.000000 .
C14 C -0.2040(3) 0.1251(3) 0.50029(15) 0.0246(5) Uani 1.000000 .
H14 H -0.2295(8) 0.1751(14) 0.5524(15) 0.0295(5) Uiso 1.000000 GR
C15 C -0.2696(3) -0.0028(3) 0.49833(16) 0.0289(5) Uani 1.000000 .
H15 H -0.338(2) -0.0391(12) 0.5476(15) 0.0347(6) Uiso 1.000000 GR
C16 C -0.2295(3) -0.0749(3) 0.41966(16) 0.0275(5) Uani 1.000000 .
H16 H -0.2754(13) -0.166(2) 0.41749(17) 0.0330(6) Uiso 1.000000 GR
C17 C -0.1249(3) -0.0182(2) 0.34443(15) 0.0214(4) Uani 1.000000 .
C18 C -0.0797(3) -0.0875(2) 0.25614(16) 0.0251(5) Uani 1.000000 .
H18a H -0.1436(18) -0.0323(13) 0.2091(8) 0.0376(7) Uiso 1.000000 GR
H18b H 0.0417(18) -0.0889(16) 0.2356(7) 0.0376(7) Uiso 1.000000 GR
H18c H -0.1079(19) -0.1864(16) 0.2665(3) 0.0376(7) Uiso 1.000000 GR

loop_
_atom_site_aniso_label
_atom_site_aniso_U_11
_atom_site_aniso_U_22
_atom_site_aniso_U_33
_atom_site_aniso_U_12
_atom_site_aniso_U_13
_atom_site_aniso_U_23
Co 0.01547(14) 0.01866(15) 0.01133(13) 0.00176(10) -0.00032(10) -0.00480(10)
S21 0.0157(2) 0.0199(2) 0.0162(2) 0.00195(18) -0.00117(18) -0.00576(19)
F21 0.0504(9) 0.0355(8) 0.0365(8) -0.0162(7) 0.0012(7) -0.0172(6)
F22 0.0211(7) 0.0231(7) 0.0692(11) 0.0059(5) -0.0013(7) -0.0038(7)
F23 0.0253(7) 0.0305(7) 0.0356(8) -0.0037(6) 0.0064(6) 0.0041(6)
O21 0.0177(7) 0.0265(8) 0.0257(8) -0.0008(6) 0.0015(6) -0.0046(6)
O22 0.0259(8) 0.0306(8) 0.0199(8) 0.0060(6) -0.0072(6) -0.0088(6)
N21 0.0192(9) 0.0288(9) 0.0127(8) 0.0063(7) -0.0009(7) -0.0067(7)
N22 0.0176(9) 0.0201(8) 0.0153(8) 0.0001(7) -0.0030(6) -0.0030(7)
C21 0.0188(11) 0.0242(11) 0.0282(11) 0.0000(8) 0.0013(9) -0.0047(9)
C22 0.0297(13) 0.0581(17) 0.0129(10) 0.0161(12) -0.0039(9) -0.0095(10)
C23 0.0222(11) 0.0274(11) 0.0160(10) -0.0005(9) -0.0030(8) -0.0041(8)
C24 0.0333(13) 0.0395(13) 0.0154(10) -0.0021(10) -0.0032(9) -0.0042(9)
C25 0.0355(14) 0.0379(13) 0.0218(11) -0.0079(11) -0.0137(10) 0.0054(10)
C26 0.0259(12) 0.0294(12) 0.0340(13) 0.0006(9) -0.0140(10) 0.0034(10)
C27 0.0199(11) 0.0213(10) 0.0257(11) -0.0013(8) -0.0047(8) 0.0002(8)
C28 0.0244(12) 0.0391(14) 0.0326(13) 0.0134(10) -0.0028(10) -0.0060(11)
S11 0.0211(3) 0.0180(2) 0.0152(2) 0.00042(19) -0.00390(19) -0.00330(18)
F11 0.0363(8) 0.0363(7) 0.0177(6) 0.0037(6) -0.0079(5) -0.0064(5)
F12 0.0468(9) 0.0348(8) 0.0458(9) -0.0188(7) -0.0255(7) 0.0050(7)
F13 0.0257(7) 0.0339(7) 0.0305(7) 0.0079(6) -0.0068(6) -0.0081(6)
O11 0.0305(9) 0.0185(7) 0.0263(8) 0.0035(6) -0.0046(7) -0.0047(6)
O12 0.0255(8) 0.0264(8) 0.0169(7) -0.0030(6) -0.0024(6) -0.0005(6)
N11 0.0195(9) 0.0211(9) 0.0137(8) -0.0012(7) 0.0005(6) -0.0056(7)
N12 0.0164(8) 0.0203(8) 0.0158(8) 0.0008(7) -0.0032(6) -0.0020(7)
C11 0.0263(11) 0.0224(10) 0.0206(10) -0.0020(8) -0.0062(8) -0.0031(8)
C12 0.0228(11) 0.0254(11) 0.0172(10) 0.0001(9) 0.0038(8) -0.0085(8)
C13 0.0159(10) 0.0250(10) 0.0168(10) 0.0021(8) -0.0023(8) -0.0033(8)
C14 0.0203(11) 0.0352(12) 0.0155(10) 0.0024(9) -0.0011(8) -0.0006(9)
C15 0.0194(11) 0.0418(14) 0.0226(11) -0.0055(10) -0.0025(9) 0.0093(10)
C16 0.0235(12) 0.0308(12) 0.0291(12) -0.0077(9) -0.0106(9) 0.0070(10)
C17 0.0170(10) 0.0237(11) 0.0238(11) -0.0007(8) -0.0093(8) 0.0012(8)
C18 0.0247(11) 0.0235(11) 0.0295(12) -0.0024(9) -0.0098(9) -0.0054(9)

loop_
_atom_type_symbol
_atom_type_scat_dispersion_real
_atom_type_scat_dispersion_imag
_atom_type_scat_source
_atom_type_scat_dispersion_source
C 0.00347 0.00161 'NoSpherA2: Chem.Sci. 2021, DOI:10.1039/D0SC05526C' 'Henke, Gullikson and Davis, At. Data and Nucl. Data Tables, 1993, 54, 2'
Co 0.35655 0.96576 'NoSpherA2: Chem.Sci. 2021, DOI:10.1039/D0SC05526C' 'Henke, Gullikson and Davis, At. Data and Nucl. Data Tables, 1993, 54, 2'
F 0.01794 0.01033 'NoSpherA2: Chem.Sci. 2021, DOI:10.1039/D0SC05526C' 'Henke, Gullikson and Davis, At. Data and Nucl. Data Tables, 1993, 54, 2'
H 0.00000 0.00000 'NoSpherA2: Chem.Sci. 2021, DOI:10.1039/D0SC05526C' 'Henke, Gullikson and Davis, At. Data and Nucl. Data Tables, 1993, 54, 2'
N 0.00653 0.00323 'NoSpherA2: Chem.Sci. 2021, DOI:10.1039/D0SC05526C' 'Henke, Gullikson and Davis, At. Data and Nucl. Data Tables, 1993, 54, 2'
O 0.01158 0.00611 'NoSpherA2: Chem.Sci. 2021, DOI:10.1039/D0SC05526C' 'Henke, Gullikson and Davis, At. Data and Nucl. Data Tables, 1993, 54, 2'
S 0.12424 0.12443 'NoSpherA2: Chem.Sci. 2021, DOI:10.1039/D0SC05526C' 'Henke, Gullikson and Davis, At. Data and Nucl. Data Tables, 1993, 54, 2'

loop_
_geom_angle_atom_site_label_1
_geom_angle_atom_site_label_2
_geom_angle_atom_site_label_3
_geom_angle
_geom_angle_site_symmetry_1
_geom_angle_site_symmetry_3
_geom_angle_publ_flag
N22 Co N21 82.85(7) . . ?
N11 Co N21 129.33(7) . . ?
N11 Co N22 124.49(7) . . ?
N12 Co N21 127.67(7) . . ?
N12 Co N22 115.16(7) . . ?
N12 Co N11 82.16(7) . . ?
O22 S21 O21 119.73(9) . . ?
N21 S21 O21 113.89(9) . . ?
N21 S21 O22 110.37(9) . . ?
C21 S21 O21 103.23(9) . . ?
C21 S21 O22 102.48(10) . . ?
C21 S21 N21 105.05(10) . . ?
S21 N21 Co 127.10(10) . . ?
C22 N21 Co 115.23(13) . . ?
C22 N21 S21 117.21(14) . . ?
C23 N22 Co 113.82(14) . . ?
C27 N22 Co 126.93(14) . . ?
C27 N22 C23 119.25(18) . . ?
F21 C21 S21 111.01(15) . . ?
F22 C21 S21 111.59(15) . . ?
F22 C21 F21 107.61(17) . . ?
F23 C21 S21 110.77(14) . . ?
F23 C21 F21 107.75(18) . . ?
F23 C21 F22 107.95(18) . . ?
H22a C22 N21 109.59(13) . . ?
H22b C22 N21 109.59(13) . . ?
H22b C22 H22a 108.1 . . ?
C23 C22 N21 110.30(17) . . ?
C23 C22 H22a 109.59(14) . . ?
C23 C22 H22b 109.59(14) . . ?
C22 C23 N22 117.80(18) . . ?
C24 C23 N22 122.2(2) . . ?
C24 C23 C22 120.04(19) . . ?
H24 C24 C23 120.58(13) . . ?
C25 C24 C23 118.8(2) . . ?
C25 C24 H24 120.58(14) . . ?
H25 C25 C24 120.42(14) . . ?
C26 C25 C24 119.2(2) . . ?
C26 C25 H25 120.42(14) . . ?
H26 C26 C25 120.01(14) . . ?
C27 C26 C25 120.0(2) . . ?
C27 C26 H26 120.01(14) . . ?
C26 C27 N22 120.6(2) . . ?
C28 C27 N22 116.54(19) . . ?
C28 C27 C26 122.8(2) . . ?
H28a C28 C27 109.5 . . ?
H28b C28 C27 109.5 . . ?
H28b C28 H28a 109.5 . . ?
H28c C28 C27 109.5 . . ?
H28c C28 H28a 109.5 . . ?
H28c C28 H28b 109.5 . . ?
O12 S11 O11 119.81(9) . . ?
N11 S11 O11 113.94(9) . . ?
N11 S11 O12 109.51(9) . . ?
C11 S11 O11 102.71(9) . . ?
C11 S11 O12 103.67(10) . . ?
C11 S11 N11 105.36(10) . . ?
S11 N11 Co 124.81(10) . . ?
C12 N11 Co 115.10(13) . . ?
C12 N11 S11 117.99(13) . . ?
C13 N12 Co 114.19(14) . . ?
C17 N12 Co 126.33(14) . . ?
C17 N12 C13 119.47(18) . . ?
F11 C11 S11 110.49(15) . . ?
F12 C11 S11 110.85(15) . . ?
F12 C11 F11 108.06(17) . . ?
F13 C11 S11 111.89(14) . . ?
F13 C11 F11 107.44(17) . . ?
F13 C11 F12 107.96(18) . . ?
H12a C12 N11 109.80(11) . . ?
H12b C12 N11 109.80(11) . . ?
H12b C12 H12a 108.2 . . ?
C13 C12 N11 109.38(16) . . ?
C13 C12 H12a 109.80(11) . . ?
C13 C12 H12b 109.80(11) . . ?
C12 C13 N12 117.15(18) . . ?
C14 C13 N12 121.9(2) . . ?
C14 C13 C12 120.90(18) . . ?
H14 C14 C13 120.61(13) . . ?
C15 C14 C13 118.8(2) . . ?
C15 C14 H14 120.61(13) . . ?
H15 C15 C14 120.33(13) . . ?
C16 C15 C14 119.3(2) . . ?
C16 C15 H15 120.33(14) . . ?
H16 C16 C15 120.05(14) . . ?
C17 C16 C15 119.9(2) . . ?
C17 C16 H16 120.05(13) . . ?
C16 C17 N12 120.6(2) . . ?
C18 C17 N12 116.35(18) . . ?
C18 C17 C16 123.1(2) . . ?
H18a C18 C17 109.5 . . ?
H18b C18 C17 109.5 . . ?
H18b C18 H18a 109.5 . . ?
H18c C18 C17 109.5 . . ?
H18c C18 H18a 109.5 . . ?
H18c C18 H18b 109.5 . . ?

loop_
_geom_bond_atom_site_label_1
_geom_bond_atom_site_label_2
_geom_bond_distance
_geom_bond_site_symmetry_2
_geom_bond_publ_flag
Co N21 1.9722(16) . ?
Co N22 2.0398(17) . ?
Co N11 1.9668(16) . ?
Co N12 2.0347(17) . ?
S21 O21 1.4383(15) . ?
S21 O22 1.4331(15) . ?
S21 N21 1.5609(18) . ?
S21 C21 1.836(2) . ?
F21 C21 1.341(3) . ?
F22 C21 1.334(3) . ?
F23 C21 1.327(2) . ?
N21 C22 1.476(3) . ?
N22 C23 1.348(3) . ?
N22 C27 1.362(3) . ?
C22 H22a 0.945(19) . ?
C22 H22b 0.945(19) . ?
C22 C23 1.507(3) . ?
C23 C24 1.385(3) . ?
C24 H24 0.91(3) . ?
C24 C25 1.384(3) . ?
C25 H25 0.93(3) . ?
C25 C26 1.384(3) . ?
C26 H26 0.92(3) . ?
C26 C27 1.386(3) . ?
C27 C28 1.497(3) . ?
C28 H28a 0.966(16) . ?
C28 H28b 0.966(16) . ?
C28 H28c 0.966(16) . ?
S11 O11 1.4380(15) . ?
S11 O12 1.4382(15) . ?
S11 N11 1.5642(18) . ?
S11 C11 1.844(2) . ?
F11 C11 1.337(2) . ?
F12 C11 1.331(3) . ?
F13 C11 1.329(2) . ?
N11 C12 1.478(2) . ?
N12 C13 1.352(3) . ?
N12 C17 1.361(3) . ?
C12 H12a 0.969(17) . ?
C12 H12b 0.969(17) . ?
C12 C13 1.503(3) . ?
C13 C14 1.389(3) . ?
C14 H14 0.93(3) . ?
C14 C15 1.381(3) . ?
C15 H15 0.90(3) . ?
C15 C16 1.390(3) . ?
C16 H16 0.98(3) . ?
C16 C17 1.384(3) . ?
C17 C18 1.502(3) . ?
C18 H18a 0.972(14) . ?
C18 H18b 0.972(14) . ?
C18 H18c 0.972(14) . ?

loop_
_geom_torsion_atom_site_label_1
_geom_torsion_atom_site_label_2
_geom_torsion_atom_site_label_3
_geom_torsion_atom_site_label_4
_geom_torsion
_geom_torsion_site_symmetry_1
_geom_torsion_site_symmetry_2
_geom_torsion_site_symmetry_3
_geom_torsion_site_symmetry_4
_geom_torsion_publ_flag
Co N21 S21 O21 -145.83(12) . . . . ?
Co N21 S21 O22 -7.84(16) . . . . ?
Co N21 S21 C21 101.94(14) . . . . ?
Co N21 C22 C23 -0.70(15) . . . . ?
Co N22 C23 C22 -0.19(18) . . . . ?
Co N22 C23 C24 179.32(15) . . . . ?
Co N22 C27 C26 179.98(18) . . . . ?
Co N22 C27 C28 -0.91(19) . . . . ?
Co N11 S11 O11 133.54(11) . . . . ?
Co N11 S11 O12 -3.71(14) . . . . ?
Co N11 S11 C11 -114.65(12) . . . . ?
Co N11 C12 C13 15.71(14) . . . . ?
Co N12 C13 C12 2.24(15) . . . . ?
Co N12 C13 C14 -178.94(14) . . . . ?
Co N12 C17 C16 178.82(17) . . . . ?
Co N12 C17 C18 -2.43(17) . . . . ?
S21 N21 C22 C23 -173.41(19) . . . . ?
N21 C22 C23 N22 0.6(3) . . . . ?
N21 C22 C23 C24 -178.9(2) . . . . ?
N22 C23 C24 C25 0.9(3) . . . . ?
N22 C27 C26 C25 0.6(2) . . . . ?
C22 C23 C24 C25 -179.6(2) . . . . ?
C23 C24 C25 C26 -0.7(3) . . . . ?
C24 C25 C26 C27 -0.0(3) . . . . ?
C25 C26 C27 C28 -178.5(2) . . . . ?
S11 N11 C12 C13 -179.97(16) . . . . ?
N11 C12 C13 N12 -11.4(2) . . . . ?
N11 C12 C13 C14 169.73(17) . . . . ?
N12 C13 C14 C15 -0.3(2) . . . . ?
N12 C17 C16 C15 0.4(2) . . . . ?
C12 C13 C14 C15 178.5(2) . . . . ?
C13 C14 C15 C16 -0.0(2) . . . . ?
C14 C15 C16 C17 -0.0(3) . . . . ?
C15 C16 C17 C18 -178.3(2) . . . . ?
